data_7208448
loop_
_publ_author_name
'Minkov, Vasily S.'
'Boldyreva, Elena V.'
'Drebushchak, Tatiana N.'
'G\"orbitz, Carl Henrik'

_publ_section_title
;
 Stabilizing structures of cysteine-containing crystals with respect to
 variations of temperature and pressure by immobilizing amino acid side
 chains
;
_journal_issue 18
_journal_name_full CrystEngComm
_journal_page_first 5943
_journal_paper_doi 10.1039/c2ce25241d
_journal_volume 14
_journal_year 2012
_chemical_absolute_configuration rmad
_chemical_formula_moiety 'C3 H8 N O2 S, 0.5(C2 O4)'
_chemical_formula_sum 'C4 H8 N O4 S'
_chemical_formula_weight 166.18
_chemical_name_common 'DL-cysteinium oxalate'
_space_group_IT_number 2
_symmetry_cell_setting triclinic
_symmetry_Int_Tables_number 2
_symmetry_space_group_name_Hall '-P 1'
_symmetry_space_group_name_H-M 'P -1'
_atom_sites_solution_hydrogens geom
_atom_sites_solution_primary direct
_atom_sites_solution_secondary difmap
_audit_creation_method SHELXL-97
_cell_angle_alpha 86.836(3)
_cell_angle_beta 76.833(3)
_cell_angle_gamma 70.093(4)
_cell_formula_units_Z 2
_cell_length_a 5.2748(2)
_cell_length_b 6.6507(3)
_cell_length_c 10.4397(3)
_cell_measurement_temperature 295(2)
_cell_volume 335.20(2)
_computing_structure_refinement 'SHELXL-97 (Sheldrick, 1997)'
_computing_structure_solution 'SHELXS-97 (Sheldrick, 1990)'
_diffrn_ambient_temperature 295(2)
_diffrn_measured_fraction_theta_full 0.998
_diffrn_measured_fraction_theta_max 0.998
_diffrn_radiation_monochromator graphite
_diffrn_radiation_probe x-ray
_diffrn_radiation_source 'fine-focus sealed tube'
_diffrn_radiation_type MoK\a
_diffrn_radiation_wavelength 0.71073
_diffrn_reflns_av_R_equivalents 0.0176
_diffrn_reflns_av_sigmaI/netI 0.0130
_diffrn_reflns_limit_h_max 7
_diffrn_reflns_limit_h_min -7
_diffrn_reflns_limit_k_max 8
_diffrn_reflns_limit_k_min -9
_diffrn_reflns_limit_l_max 14
_diffrn_reflns_limit_l_min -14
_diffrn_reflns_number 7295
_diffrn_reflns_theta_full 30.50
_diffrn_reflns_theta_max 30.50
_diffrn_reflns_theta_min 3.26
_exptl_absorpt_coefficient_mu 0.437
_exptl_absorpt_correction_T_max 0.9138
_exptl_absorpt_correction_T_min 0.8515
_exptl_absorpt_correction_type psi-scan
_exptl_absorpt_process_details 'X-RED (Stoe & Cie, 1997)'
_exptl_crystal_colour colorless
_exptl_crystal_density_diffrn 1.646
_exptl_crystal_density_method 'not measured'
_exptl_crystal_description prism
_exptl_crystal_F_000 174
_exptl_crystal_size_max 0.38
_exptl_crystal_size_mid 0.29
_exptl_crystal_size_min 0.21
_refine_diff_density_max 0.486
_refine_diff_density_min -0.397
_refine_diff_density_rms 0.051
_refine_ls_extinction_method none
_refine_ls_goodness_of_fit_ref 1.120
_refine_ls_hydrogen_treatment mixed
_refine_ls_matrix_type full
_refine_ls_number_parameters 96
_refine_ls_number_reflns 2040
_refine_ls_number_restraints 1
_refine_ls_restrained_S_all 1.121
_refine_ls_R_factor_all 0.0358
_refine_ls_R_factor_gt 0.0315
_refine_ls_shift/su_max 0.000
_refine_ls_shift/su_mean 0.000
_refine_ls_structure_factor_coef Fsqd
_refine_ls_weighting_details 'calc w=1/[\s^2^(Fo^2^)+(0.0460P)^2^+0.1037P] where P=(Fo^2^+2Fc^2^)/3'
_refine_ls_weighting_scheme calc
_refine_ls_wR_factor_gt 0.0920
_refine_ls_wR_factor_ref 0.0939
_reflns_number_gt 1810
_reflns_number_total 2040
_reflns_threshold_expression >2sigma(I)
_cod_data_source_file c2ce25241d.txt
_cod_data_source_block DL-cys_ox_21_295K
_cod_database_code 7208448

loop_
_symmetry_equiv_pos_as_xyz
'x, y, z'
'-x, -y, -z'

loop_
_atom_site_label
_atom_site_type_symbol
_atom_site_fract_x
_atom_site_fract_y
_atom_site_fract_z
_atom_site_U_iso_or_equiv
_atom_site_adp_type
_atom_site_occupancy
_atom_site_symmetry_multiplicity
_atom_site_calc_flag
_atom_site_refinement_flags
C1 C 0.9330(3) 0.8015(2) 0.36583(13) 0.0309(3) Uani 1 1 d .
H11 H 0.8810 0.7019 0.3217 0.037 Uiso 1 1 calc R
H12 H 0.7902 0.8561 0.4446 0.037 Uiso 1 1 calc R
C2 C 0.9488(2) 0.98610(18) 0.27558(10) 0.0215(2) Uani 1 1 d .
H2 H 1.0041 1.0840 0.3210 0.026 Uiso 1 1 calc R
C3 C 0.6680(2) 1.11067(17) 0.24435(11) 0.0222(2) Uani 1 1 d .
C4 C 1.1335(2) 0.41414(16) 0.01379(10) 0.0197(2) Uani 1 1 d .
N1 N 1.16120(19) 0.90846(15) 0.15146(9) 0.02208(19) Uani 1 1 d .
H1N H 1.1557 1.0167 0.0969 0.027 Uiso 1 1 calc R
H2N H 1.1267 0.8067 0.1138 0.027 Uiso 1 1 calc R
H3N H 1.3281 0.8556 0.1696 0.027 Uiso 1 1 calc R
O1 O 0.68656(17) 1.22641(15) 0.14032(9) 0.0291(2) Uani 1 1 d .
H1O H 0.5310 1.2964 0.1307 0.035 Uiso 1 1 calc R
O2 O 0.45467(19) 1.10425(18) 0.31486(11) 0.0395(2) Uani 1 1 d .
O3 O 1.23663(18) 0.46993(14) 0.09778(9) 0.0295(2) Uani 1 1 d .
O4 O 1.22310(17) 0.23864(13) -0.04533(9) 0.02745(19) Uani 1 1 d .
S1 S 1.25855(8) 0.66011(6) 0.41239(4) 0.04201(13) Uani 1 1 d D
H1S H 1.276(4) 0.486(3) 0.388(2) 0.050 Uiso 1 1 d D

loop_
_atom_site_aniso_label
_atom_site_aniso_U_11
_atom_site_aniso_U_22
_atom_site_aniso_U_33
_atom_site_aniso_U_23
_atom_site_aniso_U_13
_atom_site_aniso_U_12
C1 0.0272(6) 0.0341(6) 0.0286(6) 0.0103(5) -0.0075(4) -0.0074(5)
C2 0.0184(4) 0.0232(5) 0.0213(5) 0.0009(4) -0.0059(4) -0.0040(4)
C3 0.0176(4) 0.0223(5) 0.0252(5) -0.0001(4) -0.0057(4) -0.0041(4)
C4 0.0152(4) 0.0178(4) 0.0245(5) 0.0042(4) -0.0054(3) -0.0034(3)
N1 0.0174(4) 0.0218(4) 0.0247(4) 0.0016(3) -0.0044(3) -0.0039(3)
O1 0.0176(4) 0.0323(4) 0.0316(4) 0.0094(3) -0.0071(3) -0.0013(3)
O2 0.0199(4) 0.0479(6) 0.0448(6) 0.0138(4) -0.0028(4) -0.0088(4)
O3 0.0255(4) 0.0252(4) 0.0366(5) -0.0021(3) -0.0174(3) 0.0003(3)
O4 0.0222(4) 0.0193(4) 0.0373(5) -0.0027(3) -0.0090(3) -0.0005(3)
S1 0.0406(2) 0.0402(2) 0.0439(2) 0.01384(15) -0.02291(16) -0.00518(15)

loop_
_atom_type_symbol
_atom_type_description
_atom_type_scat_dispersion_real
_atom_type_scat_dispersion_imag
_atom_type_scat_source
C C 0.0033 0.0016 'International Tables Vol C Tables 4.2.6.8 and 6.1.1.4'
H H 0.0000 0.0000 'International Tables Vol C Tables 4.2.6.8 and 6.1.1.4'
N N 0.0061 0.0033 'International Tables Vol C Tables 4.2.6.8 and 6.1.1.4'
O O 0.0106 0.0060 'International Tables Vol C Tables 4.2.6.8 and 6.1.1.4'
S S 0.1246 0.1234 'International Tables Vol C Tables 4.2.6.8 and 6.1.1.4'

loop_
_geom_angle_atom_site_label_1
_geom_angle_atom_site_label_2
_geom_angle_atom_site_label_3
_geom_angle
_geom_angle_site_symmetry_3
C2 C1 S1 112.49(9) .
C2 C1 H11 109.1 .
S1 C1 H11 109.1 .
C2 C1 H12 109.1 .
S1 C1 H12 109.1 .
H11 C1 H12 107.8 .
N1 C2 C1 110.91(9) .
N1 C2 C3 110.12(8) .
C1 C2 C3 111.49(9) .
N1 C2 H2 108.1 .
C1 C2 H2 108.1 .
C3 C2 H2 108.1 .
O2 C3 O1 125.37(11) .
O2 C3 C2 121.45(11) .
O1 C3 C2 113.12(9) .
O4 C4 O3 126.22(10) .
O4 C4 C4 118.83(12) 2_765
O3 C4 C4 114.95(11) 2_765
C2 N1 H1N 109.5 .
C2 N1 H2N 109.5 .
H1N N1 H2N 109.5 .
C2 N1 H3N 109.5 .
H1N N1 H3N 109.5 .
H2N N1 H3N 109.5 .
C3 O1 H1O 109.5 .
C1 S1 H1S 98.6(10) .

loop_
_geom_bond_atom_site_label_1
_geom_bond_atom_site_label_2
_geom_bond_distance
_geom_bond_site_symmetry_2
C1 C2 1.5193(17) .
C1 S1 1.8163(13) .
C1 H11 0.9700 .
C1 H12 0.9700 .
C2 N1 1.4896(13) .
C2 C3 1.5303(14) .
C2 H2 0.9800 .
C3 O2 1.2090(14) .
C3 O1 1.3009(14) .
C4 O4 1.2400(13) .
C4 O3 1.2622(13) .
C4 C4 1.5568(19) 2_765
N1 H1N 0.8900 .
N1 H2N 0.8900 .
N1 H3N 0.8900 .
O1 H1O 0.8200 .
S1 H1S 1.167(14) .

loop_
_geom_hbond_atom_site_label_D
_geom_hbond_atom_site_label_H
_geom_hbond_atom_site_label_A
_geom_hbond_distance_DH
_geom_hbond_distance_HA
_geom_hbond_distance_DA
_geom_hbond_angle_DHA
_geom_hbond_site_symmetry_A
N1 H1N O4 0.89 2.09 2.9722(13) 169.0 1_565
N1 H3N O4 0.89 2.32 3.0081(12) 134.7 2_865
N1 H2N O3 0.89 2.12 2.8753(13) 142.2 .
N1 H2N O1 0.89 2.60 3.0700(13) 113.5 2_775
N1 H2N O4 0.89 2.24 2.9644(13) 138.6 2_765
O1 H1O O3 0.82 1.69 2.4972(12) 170.2 1_465
S1 H1S O2 1.167(14) 2.485(15) 3.6201(13) 163.7(14) 1_645
N1 H3N O2 0.89 2.64 3.1341(15) 116.0 1_655
C2 H2 O2 0.98 2.41 3.1411(15) 130.8 1_655
C1 H12 O2 0.97 2.53 3.4554(17) 159.3 2_676

loop_
_geom_torsion_atom_site_label_1
_geom_torsion_atom_site_label_2
_geom_torsion_atom_site_label_3
_geom_torsion_atom_site_label_4
_geom_torsion
S1 C1 C2 N1 60.26(11)
S1 C1 C2 C3 -176.64(8)
N1 C2 C3 O2 145.26(11)
C1 C2 C3 O2 21.70(15)
N1 C2 C3 O1 -37.50(13)
C1 C2 C3 O1 -161.06(10)
